data_7714478
loop_
_publ_author_name
'Natarajan, Srinivasan'
'Sutter, Jean-Pascal'
'Manna, Krishna'

_publ_section_title
;
 Turn off Luminescence Sensing, White -- Light Emission and Magnetic
 studies on Two-Dimensional Lanthanide MOFs
;
_journal_name_full 'Dalton Transactions'
_journal_paper_doi 10.1039/D3DT01882B
_journal_year 2023
_chemical_formula_moiety '2(C33 H20 Dy N2 O9), 2(C1.50 H3.50 N0.50 O0.50)'
_chemical_formula_sum 'C69 H47 Dy2 N5 O19'
_chemical_formula_weight 1575.11
_space_group_crystal_system triclinic
_space_group_IT_number 2
_space_group_name_Hall '-P 1'
_space_group_name_H-M_alt 'P -1'
_atom_sites_solution_hydrogens geom
_atom_sites_solution_primary dual
_atom_sites_solution_secondary difmap
_audit_creation_method SHELXL-2019/3
_audit_update_record
;
2023-11-14 deposited with the CCDC.	2023-11-15 downloaded from the CCDC.
;
_cell_angle_alpha 80.419(3)
_cell_angle_beta 72.423(3)
_cell_angle_gamma 72.442(3)
_cell_formula_units_Z 1
_cell_length_a 11.2737(9)
_cell_length_b 11.4250(9)
_cell_length_c 12.9730(10)
_cell_measurement_reflns_used 8593
_cell_measurement_temperature 100(2)
_cell_measurement_theta_max 24.99
_cell_measurement_theta_min 2.20
_cell_volume 1513.5(2)
_computing_cell_refinement 'Bruker SAINT'
_computing_data_collection 'Bruker APEX-II'
_computing_data_reduction 'Bruker SAINT'
_computing_molecular_graphics 'Ortep for Windows (Farrugia, 2012)'
_computing_publication_material 'WinGX publication routines (Farrugia, 2012)'
_computing_structure_refinement 'SHELXL-2019/2 (Sheldrick, 2019)'
_computing_structure_solution 'SHELXT 2018/2 (Sheldrick, 2018)'
_diffrn_ambient_temperature 100(2)
_diffrn_measured_fraction_theta_full 0.996
_diffrn_measured_fraction_theta_max 0.996
_diffrn_measurement_device_type 'Bruker APEX-II CCD'
_diffrn_measurement_method '\f and \w scans'
_diffrn_radiation_type MoK\a
_diffrn_radiation_wavelength 0.71073
_diffrn_reflns_av_R_equivalents 0.0900
_diffrn_reflns_av_unetI/netI 0.0678
_diffrn_reflns_Laue_measured_fraction_full 0.996
_diffrn_reflns_Laue_measured_fraction_max 0.996
_diffrn_reflns_limit_h_max 13
_diffrn_reflns_limit_h_min -13
_diffrn_reflns_limit_k_max 13
_diffrn_reflns_limit_k_min -13
_diffrn_reflns_limit_l_max 15
_diffrn_reflns_limit_l_min -15
_diffrn_reflns_number 27178
_diffrn_reflns_point_group_measured_fraction_full 0.996
_diffrn_reflns_point_group_measured_fraction_max 0.996
_diffrn_reflns_theta_full 25.037
_diffrn_reflns_theta_max 25.037
_diffrn_reflns_theta_min 1.876
_diffrn_source 'sealed x-ray tube'
_exptl_absorpt_coefficient_mu 2.533
_exptl_absorpt_correction_T_max 0.7452
_exptl_absorpt_correction_T_min 0.5781
_exptl_absorpt_correction_type multi-scan
_exptl_absorpt_process_details
;  
SADABS-2016/2 (Bruker,2016/2) was used for absorption correction.
wR2(int) was 0.1703 before and 0.0744 after correction.
The Ratio of minimum to maximum transmission is 0.7758.
The \l/2 correction factor is Not present.
;
_exptl_crystal_colour colorless
_exptl_crystal_density_diffrn 1.728
_exptl_crystal_density_method 'not measured'
_exptl_crystal_description block
_exptl_crystal_F_000 780
_exptl_crystal_size_max 0.300
_exptl_crystal_size_mid 0.200
_exptl_crystal_size_min 0.100
_refine_diff_density_max 0.796
_refine_diff_density_min -1.054
_refine_diff_density_rms 0.146
_refine_ls_extinction_coef 0.0017(3)
_refine_ls_extinction_expression Fc^*^=kFc[1+0.001xFc^2^\l^3^/sin(2\q)]^-1/4^
_refine_ls_extinction_method 'SHELXL-2019/2 (Sheldrick 2019)'
_refine_ls_goodness_of_fit_ref 1.036
_refine_ls_hydrogen_treatment constr
_refine_ls_matrix_type full
_refine_ls_number_parameters 516
_refine_ls_number_reflns 5339
_refine_ls_number_restraints 297
_refine_ls_restrained_S_all 1.019
_refine_ls_R_factor_all 0.0564
_refine_ls_R_factor_gt 0.0398
_refine_ls_shift/su_max 0.000
_refine_ls_shift/su_mean 0.000
_refine_ls_structure_factor_coef Fsqd
_refine_ls_weighting_details 'w=1/[\s^2^(Fo^2^)+(0.0297P)^2^+4.1609P] where P=(Fo^2^+2Fc^2^)/3'
_refine_ls_weighting_scheme calc
_refine_ls_wR_factor_gt 0.0812
_refine_ls_wR_factor_ref 0.0882
_reflns_Friedel_coverage 0.000
_reflns_number_gt 4408
_reflns_number_total 5339
_reflns_threshold_expression 'I > 2\s(I)'
_cod_data_source_file d3dt01882b2.cif
_cod_data_source_block 5b
_cod_database_code 7714478
_shelx_space_group_comment
; 
The symmetry employed for this shelxl refinement is uniquely defined 
by the following loop, which should always be used as a source of 
symmetry information in preference to the above space-group names. 
They are only intended as comments. 
;
_shelx_estimated_absorpt_t_min 0.517
_shelx_estimated_absorpt_t_max 0.786

loop_
_space_group_symop_operation_xyz
'x, y, z'
'-x, -y, -z'

loop_
_atom_site_label
_atom_site_type_symbol
_atom_site_fract_x
_atom_site_fract_y
_atom_site_fract_z
_atom_site_U_iso_or_equiv
_atom_site_adp_type
_atom_site_occupancy
_atom_site_site_symmetry_order
_atom_site_calc_flag
_atom_site_refinement_flags_posn
_atom_site_refinement_flags_adp
_atom_site_refinement_flags_occupancy
_atom_site_disorder_assembly
_atom_site_disorder_group
Dy1 Dy 0.49708(3) 0.61865(2) 0.37688(2) 0.01899(11) Uani 1 1 d . . . . .
C1_1 C 0.3781(19) 0.0801(17) -0.0219(18) 0.084(7) Uani 0.5 1 d D . P A -1
H1_1 H 0.359843 0.104207 -0.088739 0.101 Uiso 0.5 1 calc R U P A -1
O1_1 O 0.3024(13) 0.1229(13) 0.0694(17) 0.109(6) Uani 0.5 1 d D . P A -1
N1_1 N 0.490(3) -0.007(4) -0.006(2) 0.057(8) Uani 0.5 1 d D . P A -1
C2_1 C 0.5955(19) -0.0535(18) -0.0938(16) 0.074(6) Uani 0.5 1 d D . P A -1
H2A_1 H 0.564233 -0.057571 -0.153878 0.111 Uiso 0.5 1 calc R U P A -1
H2B_1 H 0.642144 -0.134447 -0.072035 0.111 Uiso 0.5 1 calc R U P A -1
H2C_1 H 0.651866 -0.000169 -0.115207 0.111 Uiso 0.5 1 calc R U P A -1
C3_1 C 0.520(3) -0.020(2) 0.0971(17) 0.097(9) Uani 0.5 1 d D . P A -1
H3A_1 H 0.529427 0.055960 0.110282 0.146 Uiso 0.5 1 calc R U P A -1
H3B_1 H 0.598599 -0.083893 0.095542 0.146 Uiso 0.5 1 calc R U P A -1
H3C_1 H 0.450696 -0.042407 0.153821 0.146 Uiso 0.5 1 calc R U P A -1
N1_2 N 0.4039(5) 0.7085(4) 0.2198(4) 0.0291(13) Uani 1 1 d . . . . .
C2_2 C 0.2825(7) 0.7756(6) 0.2336(6) 0.0381(17) Uani 1 1 d . . . . .
H2_2 H 0.235132 0.798783 0.302783 0.046 Uiso 1 1 calc R U . . .
C3_2 C 0.2220(8) 0.8132(7) 0.1496(7) 0.054(2) Uani 1 1 d . . . . .
H3_2 H 0.136598 0.860407 0.162402 0.065 Uiso 1 1 calc R U . . .
C4_2 C 0.2905(9) 0.7794(7) 0.0498(7) 0.052(2) Uani 1 1 d . . . . .
H4_2 H 0.252193 0.804579 -0.007286 0.062 Uiso 1 1 calc R U . . .
C5_2 C 0.4931(9) 0.6676(7) -0.0729(6) 0.054(2) Uani 1 1 d . . . . .
H5_2 H 0.457514 0.689960 -0.131713 0.064 Uiso 1 1 calc R U . . .
C6_2 C 0.6151(9) 0.5979(7) -0.0874(6) 0.053(2) Uani 1 1 d . . . . .
H6_2 H 0.662653 0.573224 -0.156079 0.064 Uiso 1 1 calc R U . . .
C7_2 C 0.7985(9) 0.4855(8) -0.0109(7) 0.058(2) Uani 1 1 d . . . . .
H7_2 H 0.849683 0.459995 -0.078430 0.069 Uiso 1 1 calc R U . . .
C8_2 C 0.8457(8) 0.4492(8) 0.0769(7) 0.060(2) Uani 1 1 d . . . . .
H8_2 H 0.928568 0.397551 0.070595 0.072 Uiso 1 1 calc R U . . .
C9_2 C 0.7676(7) 0.4908(7) 0.1778(6) 0.0461(19) Uani 1 1 d . . . . .
H9_2 H 0.801292 0.465358 0.237486 0.055 Uiso 1 1 calc R U . . .
N10_2 N 0.6495(5) 0.5636(4) 0.1927(4) 0.0310(13) Uani 1 1 d . . . . .
C11_2 C 0.6017(7) 0.5987(5) 0.1039(5) 0.0299(15) Uani 1 1 d . . . . .
C12_2 C 0.6733(8) 0.5611(6) -0.0005(6) 0.0433(18) Uani 1 1 d . . . . .
C13_2 C 0.4169(8) 0.7079(6) 0.0303(6) 0.0435(19) Uani 1 1 d . . . . .
C14_2 C 0.4715(7) 0.6744(5) 0.1195(5) 0.0305(16) Uani 1 1 d . . . . .
O1_3 O 0.2870(4) 0.6026(3) 0.4597(3) 0.0267(10) Uani 1 1 d D . . . .
O2_3 O 0.2949(4) 0.4483(3) 0.5906(3) 0.0248(9) Uani 1 1 d D . . . .
C1_3 C 0.2409(5) 0.5219(5) 0.5253(5) 0.0194(13) Uani 1 1 d D . . . .
C2_3 C 0.1141(5) 0.5114(5) 0.5164(5) 0.0201(13) Uani 1 1 d D . . . .
C3_3 C 0.0259(6) 0.4636(5) 0.5998(5) 0.0255(14) Uani 1 1 d D . . . .
C4_3 C -0.0848(5) 0.4529(5) 0.5822(5) 0.0230(13) Uani 1 1 d D . . . .
H4_3 H -0.142151 0.420323 0.638938 0.028 Uiso 1 1 calc R U . . .
O1_4 O 0.4666(4) 0.6022(3) 0.5665(3) 0.0200(9) Uani 1 1 d D . . . .
O2_4 O 0.5526(5) 0.5467(3) 0.7030(4) 0.0361(12) Uani 1 1 d D . . . .
C1_4 C 0.5126(6) 0.6272(5) 0.6370(5) 0.0249(14) Uani 1 1 d D . . . .
C2_4 C 0.5148(5) 0.7583(4) 0.6362(4) 0.0195(12) Uani 1 1 d D . . . .
C3_4 C 0.4030(6) 0.8505(5) 0.6682(6) 0.0301(15) Uani 1 1 d D . . . .
C4_4 C 0.4090(6) 0.9704(5) 0.6654(5) 0.0289(15) Uani 1 1 d D . . . .
H4_4 H 0.333126 1.032262 0.686634 0.035 Uiso 1 1 calc R U . . .
O1_5 O 0.4182(4) 1.2063(3) 0.6737(3) 0.0251(9) Uani 1 1 d D . . . .
O2_5 O 0.6219(4) 1.1708(3) 0.5829(3) 0.0267(10) Uani 1 1 d D . . . .
C1_5 C 0.5233(6) 1.1331(5) 0.6278(5) 0.0216(13) Uani 1 1 d D . . . .
C2_5 C 0.5266(5) 0.9995(4) 0.6312(5) 0.0208(13) Uani 1 1 d D . . . .
C3_5 C 0.6386(6) 0.9052(5) 0.6024(6) 0.0315(15) Uani 1 1 d D . . . .
C4_5 C 0.6317(6) 0.7854(5) 0.6062(6) 0.0336(16) Uani 1 1 d D . . . .
H4_5 H 0.707461 0.722499 0.588189 0.040 Uiso 1 1 calc R U . . .
O1_6 O 0.0421(4) 0.4300(4) 0.7042(4) 0.0321(10) Uani 1 1 d D U . . .
C2_6 C 0.1046(7) 0.2996(6) 0.7189(5) 0.0424(17) Uani 1 1 d D U . . .
H2A_6 H 0.059724 0.252079 0.696543 0.051 Uiso 1 1 calc R U . . .
H2B_6 H 0.193001 0.281821 0.674035 0.051 Uiso 1 1 calc R U . . .
C3_6 C 0.1033(10) 0.2649(9) 0.8311(7) 0.081(3) Uani 1 1 d D U . . .
C4_6 C 0.1107(17) 0.2297(13) 0.9204(8) 0.183(9) Uani 1 1 d D U . . .
H4_6 H 0.116549 0.202064 0.990789 0.219 Uiso 1 1 calc R U . . .
O1_7 O 0.754(3) 0.937(5) 0.557(4) 0.057(5) Uani 0.466(11) 1 d D U P B 1
C2_7 C 0.8630(17) 0.8318(18) 0.550(2) 0.073(7) Uani 0.466(11) 1 d D U P B 1
H2A_7 H 0.860720 0.775128 0.503355 0.087 Uiso 0.466(11) 1 calc R U P B 1
H2B_7 H 0.860641 0.789444 0.621818 0.087 Uiso 0.466(11) 1 calc R U P B 1
C3_7 C 0.9807(14) 0.8715(16) 0.507(2) 0.076(7) Uani 0.466(11) 1 d D U P B 1
C4_7 C 1.0875(14) 0.8853(16) 0.4781(18) 0.079(8) Uani 0.466(11) 1 d D U P B 1
H4_7 H 1.170352 0.895943 0.455377 0.095 Uiso 0.466(11) 1 calc R U P B 1
O1_8 O 0.761(3) 0.927(4) 0.576(4) 0.057(5) Uani 0.534(11) 1 d D U P B 2
C2_8 C 0.879(2) 0.833(3) 0.576(2) 0.136(11) Uani 0.534(11) 1 d D U P B 2
H2A_8 H 0.952464 0.867574 0.546113 0.163 Uiso 0.534(11) 1 calc R U P B 2
H2B_8 H 0.888733 0.769131 0.530717 0.163 Uiso 0.534(11) 1 calc R U P B 2
C3_8 C 0.8775(17) 0.7790(18) 0.6867(17) 0.090(6) Uani 0.534(11) 1 d D U P B 2
C4_8 C 0.887(2) 0.721(2) 0.7704(18) 0.121(9) Uani 0.534(11) 1 d D U P B 2
H4_8 H 0.895166 0.676543 0.835827 0.146 Uiso 0.534(11) 1 calc R U P B 2
O1_9 O 0.2929(16) 0.811(2) 0.6932(16) 0.044(4) Uani 0.549(11) 1 d D U P C 3
C2_9 C 0.1737(14) 0.9036(14) 0.6967(14) 0.064(4) Uani 0.549(11) 1 d D U P C 3
H2A_9 H 0.112744 0.868575 0.681727 0.077 Uiso 0.549(11) 1 calc R U P C 3
H2B_9 H 0.188041 0.970337 0.641637 0.077 Uiso 0.549(11) 1 calc R U P C 3
C3_9 C 0.1217(14) 0.9500(15) 0.8021(14) 0.073(5) Uani 0.549(11) 1 d D U P C 3
C4_9 C 0.082(2) 0.994(2) 0.8879(15) 0.110(8) Uani 0.549(11) 1 d D U P C 3
H4_9 H 0.051685 1.027886 0.954375 0.132 Uiso 0.549(11) 1 calc R U P C 3
O1_10 O 0.2893(19) 0.818(3) 0.733(2) 0.044(4) Uani 0.451(11) 1 d D U P C 4
C2_10 C 0.2018(14) 0.843(2) 0.6665(14) 0.058(5) Uani 0.451(11) 1 d D U P C 4
H2A_10 H 0.228644 0.779102 0.616780 0.070 Uiso 0.451(11) 1 calc R U P C 4
H2B_10 H 0.199674 0.921586 0.624618 0.070 Uiso 0.451(11) 1 calc R U P C 4
C3_10 C 0.0742(13) 0.8437(19) 0.7402(18) 0.080(7) Uani 0.451(11) 1 d D U P C 4
C4_10 C -0.0331(14) 0.844(2) 0.7901(18) 0.093(9) Uani 0.451(11) 1 d D U P C 4
H4_10 H -0.117156 0.843927 0.829161 0.111 Uiso 0.451(11) 1 calc R U P C 4

loop_
_atom_site_aniso_label
_atom_site_aniso_U_11
_atom_site_aniso_U_22
_atom_site_aniso_U_33
_atom_site_aniso_U_23
_atom_site_aniso_U_13
_atom_site_aniso_U_12
Dy1 0.02398(17) 0.01316(14) 0.02623(18) 0.00283(10) -0.01400(12) -0.00930(10)
C1_1 0.11(2) 0.053(12) 0.085(18) -0.017(11) -0.025(16) -0.005(12)
O1_1 0.061(10) 0.077(10) 0.18(2) -0.011(11) -0.041(12) -0.004(8)
N1_1 0.076(11) 0.047(10) 0.072(11) -0.004(7) -0.029(9) -0.042(10)
C2_1 0.11(2) 0.080(15) 0.036(12) -0.014(11) 0.004(13) -0.052(14)
C3_1 0.18(3) 0.12(2) 0.037(13) 0.003(14) -0.041(18) -0.09(2)
N1_2 0.035(3) 0.025(3) 0.039(4) 0.011(2) -0.027(3) -0.017(2)
C2_2 0.039(4) 0.044(4) 0.044(5) 0.010(3) -0.027(4) -0.020(3)
C3_2 0.048(5) 0.052(5) 0.073(7) 0.015(4) -0.043(5) -0.013(4)
C4_2 0.069(6) 0.049(4) 0.051(6) 0.013(4) -0.041(5) -0.020(4)
C5_2 0.097(7) 0.049(4) 0.038(5) 0.010(4) -0.048(5) -0.031(5)
C6_2 0.096(7) 0.052(5) 0.025(4) -0.002(3) -0.024(5) -0.033(5)
C7_2 0.072(6) 0.069(5) 0.039(5) -0.030(4) -0.005(5) -0.024(5)
C8_2 0.049(5) 0.078(6) 0.058(6) -0.036(5) -0.014(5) -0.008(4)
C9_2 0.045(5) 0.052(4) 0.045(5) -0.022(4) -0.016(4) -0.004(4)
N10_2 0.035(3) 0.031(3) 0.032(3) -0.011(2) -0.012(3) -0.009(2)
C11_2 0.045(4) 0.028(3) 0.029(4) -0.007(3) -0.016(3) -0.019(3)
C12_2 0.066(5) 0.040(4) 0.035(5) -0.007(3) -0.017(4) -0.024(4)
C13_2 0.071(6) 0.038(4) 0.038(5) 0.008(3) -0.032(4) -0.028(4)
C14_2 0.057(5) 0.022(3) 0.027(4) 0.007(3) -0.026(4) -0.022(3)
O1_3 0.020(2) 0.023(2) 0.041(3) 0.0063(19) -0.013(2) -0.0115(17)
O2_3 0.022(2) 0.025(2) 0.030(3) 0.0062(18) -0.012(2) -0.0090(17)
C1_3 0.015(3) 0.019(3) 0.027(4) -0.002(2) -0.010(3) -0.006(2)
C2_3 0.023(3) 0.016(3) 0.027(4) 0.002(2) -0.011(3) -0.010(2)
C3_3 0.027(3) 0.027(3) 0.027(4) 0.002(3) -0.015(3) -0.008(3)
C4_3 0.020(3) 0.026(3) 0.027(4) 0.005(3) -0.011(3) -0.011(2)
O1_4 0.024(2) 0.0139(17) 0.028(2) -0.0015(16) -0.0129(19) -0.0069(16)
O2_4 0.070(3) 0.017(2) 0.037(3) 0.0081(19) -0.034(3) -0.021(2)
C1_4 0.032(4) 0.019(3) 0.026(4) -0.005(3) -0.006(3) -0.009(3)
C2_4 0.030(3) 0.015(3) 0.017(3) -0.001(2) -0.010(3) -0.008(2)
C3_4 0.027(4) 0.021(3) 0.048(4) 0.004(3) -0.017(3) -0.011(3)
C4_4 0.034(4) 0.019(3) 0.034(4) -0.002(3) -0.009(3) -0.008(3)
O1_5 0.030(2) 0.0162(19) 0.033(3) -0.0001(17) -0.011(2) -0.0104(18)
O2_5 0.025(2) 0.0157(19) 0.039(3) -0.0004(17) -0.005(2) -0.0078(17)
C1_5 0.032(4) 0.018(3) 0.020(3) -0.002(2) -0.014(3) -0.008(3)
C2_5 0.031(3) 0.017(3) 0.018(3) 0.003(2) -0.012(3) -0.009(2)
C3_5 0.028(4) 0.023(3) 0.050(5) -0.001(3) -0.014(3) -0.013(3)
C4_5 0.032(4) 0.022(3) 0.047(5) -0.004(3) -0.011(3) -0.004(3)
O1_6 0.028(2) 0.039(2) 0.033(3) 0.0025(19) -0.014(2) -0.0109(19)
C2_6 0.039(4) 0.040(3) 0.047(4) 0.014(3) -0.016(4) -0.014(3)
C3_6 0.076(7) 0.078(6) 0.054(5) 0.019(5) -0.018(5) 0.017(5)
C4_6 0.251(19) 0.140(12) 0.064(7) 0.015(8) -0.053(10) 0.081(12)
O1_7 0.035(4) 0.018(6) 0.107(14) -0.005(6) -0.005(5) -0.005(3)
C2_7 0.032(7) 0.016(7) 0.149(19) 0.000(9) 0.009(10) -0.014(5)
C3_7 0.034(6) 0.047(10) 0.139(19) -0.015(10) 0.004(10) -0.021(6)
C4_7 0.045(8) 0.063(11) 0.129(19) -0.065(12) 0.031(10) -0.036(8)
O1_8 0.035(4) 0.018(6) 0.107(14) -0.005(6) -0.005(5) -0.005(3)
C2_8 0.071(13) 0.141(19) 0.154(17) 0.023(16) -0.046(13) 0.029(12)
C3_8 0.058(11) 0.087(13) 0.144(17) 0.011(10) -0.059(11) -0.027(9)
C4_8 0.106(17) 0.113(18) 0.18(2) 0.049(15) -0.096(16) -0.053(15)
O1_9 0.032(3) 0.036(4) 0.073(12) 0.001(8) -0.016(6) -0.020(2)
C2_9 0.038(7) 0.047(9) 0.105(11) 0.011(7) -0.018(8) -0.018(5)
C3_9 0.030(8) 0.063(10) 0.100(12) 0.009(8) -0.001(8) -0.002(7)
C4_9 0.089(16) 0.108(16) 0.104(14) -0.004(11) -0.007(13) -0.002(13)
O1_10 0.032(3) 0.036(4) 0.073(12) 0.001(8) -0.016(6) -0.020(2)
C2_10 0.035(8) 0.060(12) 0.082(12) 0.006(10) -0.020(7) -0.018(9)
C3_10 0.026(6) 0.083(13) 0.113(16) 0.041(12) -0.023(8) -0.009(8)
C4_10 0.031(8) 0.14(2) 0.093(18) 0.025(15) -0.016(9) -0.017(11)

loop_
_atom_type_symbol
_atom_type_description
_atom_type_scat_dispersion_real
_atom_type_scat_dispersion_imag
_atom_type_scat_source
C C 0.0033 0.0016 'International Tables Vol C Tables 4.2.6.8 and 6.1.1.4'
H H 0.0000 0.0000 'International Tables Vol C Tables 4.2.6.8 and 6.1.1.4'
Dy Dy -0.1892 4.4098 'International Tables Vol C Tables 4.2.6.8 and 6.1.1.4'
N N 0.0061 0.0033 'International Tables Vol C Tables 4.2.6.8 and 6.1.1.4'
O O 0.0106 0.0060 'International Tables Vol C Tables 4.2.6.8 and 6.1.1.4'

loop_
_geom_angle_atom_site_label_1
_geom_angle_atom_site_label_2
_geom_angle_atom_site_label_3
_geom_angle
_geom_angle_site_symmetry_1
_geom_angle_site_symmetry_3
_geom_angle_publ_flag
O1_3 Dy1 O1_4 72.44(13) . . ?
O1_3 Dy1 O2_3 139.55(13) . 2_666 ?
O1_4 Dy1 O2_3 72.45(13) . 2_666 ?
O1_3 Dy1 O1_5 131.08(13) . 2_676 ?
O1_4 Dy1 O1_5 99.82(13) . 2_676 ?
O2_3 Dy1 O1_5 74.58(13) 2_666 2_676 ?
O1_3 Dy1 O2_5 77.19(13) . 2_676 ?
O1_4 Dy1 O2_5 79.59(13) . 2_676 ?
O2_3 Dy1 O2_5 115.07(13) 2_666 2_676 ?
O1_5 Dy1 O2_5 54.07(13) 2_676 2_676 ?
O1_3 Dy1 O1_4 77.95(13) . 2_666 ?
O1_4 Dy1 O1_4 74.49(13) . 2_666 ?
O2_3 Dy1 O1_4 73.88(12) 2_666 2_666 ?
O1_5 Dy1 O1_4 148.18(13) 2_676 2_666 ?
O2_5 Dy1 O1_4 148.38(13) 2_676 2_666 ?
O1_3 Dy1 N1_2 82.16(16) . . ?
O1_4 Dy1 N1_2 147.39(16) . . ?
O2_3 Dy1 N1_2 137.43(16) 2_666 . ?
O1_5 Dy1 N1_2 81.53(14) 2_676 . ?
O2_5 Dy1 N1_2 75.03(16) 2_676 . ?
O1_4 Dy1 N1_2 120.29(14) 2_666 . ?
O1_3 Dy1 N10_2 131.73(15) . . ?
O1_4 Dy1 N10_2 147.33(15) . . ?
O2_3 Dy1 N10_2 76.14(15) 2_666 . ?
O1_5 Dy1 N10_2 79.98(15) 2_676 . ?
O2_5 Dy1 N10_2 122.77(15) 2_676 . ?
O1_4 Dy1 N10_2 88.52(14) 2_666 . ?
N1_2 Dy1 N10_2 65.24(18) . . ?
O1_3 Dy1 O2_4 68.56(15) . 2_666 ?
O1_4 Dy1 O2_4 117.74(12) . 2_666 ?
O2_3 Dy1 O2_4 112.29(14) 2_666 2_666 ?
O1_5 Dy1 O2_4 142.30(14) 2_676 2_666 ?
O2_5 Dy1 O2_4 132.58(14) 2_676 2_666 ?
O1_4 Dy1 O2_4 51.49(12) 2_666 2_666 ?
N1_2 Dy1 O2_4 68.81(14) . 2_666 ?
N10_2 Dy1 O2_4 66.91(15) . 2_666 ?
O1_3 Dy1 C1_5 104.11(15) . 2_676 ?
O1_4 Dy1 C1_5 88.99(14) . 2_676 ?
O2_3 Dy1 C1_5 94.70(15) 2_666 2_676 ?
O1_5 Dy1 C1_5 27.13(14) 2_676 2_676 ?
O2_5 Dy1 C1_5 26.95(14) 2_676 2_676 ?
O1_4 Dy1 C1_5 162.04(14) 2_666 2_676 ?
N1_2 Dy1 C1_5 77.52(16) . 2_676 ?
N10_2 Dy1 C1_5 102.39(16) . 2_676 ?
O2_4 Dy1 C1_5 146.14(15) 2_666 2_676 ?
O1_3 Dy1 C1_4 71.02(15) . 2_666 ?
O1_4 Dy1 C1_4 96.66(15) . 2_666 ?
O2_3 Dy1 C1_4 93.86(15) 2_666 2_666 ?
O1_5 Dy1 C1_4 155.81(16) 2_676 2_666 ?
O2_5 Dy1 C1_4 147.53(15) 2_676 2_666 ?
O1_4 Dy1 C1_4 26.33(14) 2_666 2_666 ?
N1_2 Dy1 C1_4 93.97(16) . 2_666 ?
N10_2 Dy1 C1_4 76.59(16) . 2_666 ?
O2_4 Dy1 C1_4 25.16(14) 2_666 2_666 ?
C1_5 Dy1 C1_4 170.85(16) 2_676 2_666 ?
O1_3 Dy1 Dy1 71.36(9) . 2_666 ?
O1_4 Dy1 Dy1 38.07(8) . 2_666 ?
O2_3 Dy1 Dy1 68.69(9) 2_666 2_666 ?
O1_5 Dy1 Dy1 130.46(10) 2_676 2_666 ?
O2_5 Dy1 Dy1 115.69(10) 2_676 2_666 ?
O1_4 Dy1 Dy1 36.42(9) 2_666 2_666 ?
N1_2 Dy1 Dy1 147.32(10) . 2_666 ?
N10_2 Dy1 Dy1 120.14(12) . 2_666 ?
O2_4 Dy1 Dy1 83.59(9) 2_666 2_666 ?
C1_5 Dy1 Dy1 126.72(12) 2_676 2_666 ?
C1_4 Dy1 Dy1 59.86(12) 2_666 2_666 ?
O1_1 C1_1 N1_1 111.3(15) . . ?
O1_1 C1_1 H1_1 124.3 . . ?
N1_1 C1_1 H1_1 124.3 . . ?
C1_1 N1_1 C2_1 122(2) . . ?
C1_1 N1_1 C3_1 119.3(16) . . ?
C2_1 N1_1 C3_1 115.5(18) . . ?
N1_1 C2_1 H2A_1 109.5 . . ?
N1_1 C2_1 H2B_1 109.5 . . ?
H2A_1 C2_1 H2B_1 109.5 . . ?
N1_1 C2_1 H2C_1 109.5 . . ?
H2A_1 C2_1 H2C_1 109.5 . . ?
H2B_1 C2_1 H2C_1 109.5 . . ?
N1_1 C3_1 H3A_1 109.5 . . ?
N1_1 C3_1 H3B_1 109.5 . . ?
H3A_1 C3_1 H3B_1 109.5 . . ?
N1_1 C3_1 H3C_1 109.5 . . ?
H3A_1 C3_1 H3C_1 109.5 . . ?
H3B_1 C3_1 H3C_1 109.5 . . ?
C2_2 N1_2 C14_2 118.0(6) . . ?
C2_2 N1_2 Dy1 121.8(5) . . ?
C14_2 N1_2 Dy1 119.6(4) . . ?
N1_2 C2_2 C3_2 123.4(7) . . ?
N1_2 C2_2 H2_2 118.3 . . ?
C3_2 C2_2 H2_2 118.3 . . ?
C4_2 C3_2 C2_2 118.2(8) . . ?
C4_2 C3_2 H3_2 120.9 . . ?
C2_2 C3_2 H3_2 120.9 . . ?
C3_2 C4_2 C13_2 121.3(7) . . ?
C3_2 C4_2 H4_2 119.4 . . ?
C13_2 C4_2 H4_2 119.4 . . ?
C6_2 C5_2 C13_2 121.3(7) . . ?
C6_2 C5_2 H5_2 119.4 . . ?
C13_2 C5_2 H5_2 119.4 . . ?
C5_2 C6_2 C12_2 121.5(8) . . ?
C5_2 C6_2 H6_2 119.3 . . ?
C12_2 C6_2 H6_2 119.3 . . ?
C8_2 C7_2 C12_2 120.3(8) . . ?
C8_2 C7_2 H7_2 119.8 . . ?
C12_2 C7_2 H7_2 119.8 . . ?
C7_2 C8_2 C9_2 118.9(8) . . ?
C7_2 C8_2 H8_2 120.5 . . ?
C9_2 C8_2 H8_2 120.5 . . ?
N10_2 C9_2 C8_2 123.8(7) . . ?
N10_2 C9_2 H9_2 118.1 . . ?
C8_2 C9_2 H9_2 118.1 . . ?
C9_2 N10_2 C11_2 117.0(6) . . ?
C9_2 N10_2 Dy1 124.3(5) . . ?
C11_2 N10_2 Dy1 118.2(4) . . ?
N10_2 C11_2 C12_2 123.0(6) . . ?
N10_2 C11_2 C14_2 117.7(6) . . ?
C12_2 C11_2 C14_2 119.2(6) . . ?
C7_2 C12_2 C11_2 116.9(7) . . ?
C7_2 C12_2 C6_2 123.5(8) . . ?
C11_2 C12_2 C6_2 119.5(7) . . ?
C4_2 C13_2 C14_2 117.0(7) . . ?
C4_2 C13_2 C5_2 123.7(7) . . ?
C14_2 C13_2 C5_2 119.3(7) . . ?
N1_2 C14_2 C13_2 122.1(7) . . ?
N1_2 C14_2 C11_2 118.6(5) . . ?
C13_2 C14_2 C11_2 119.2(7) . . ?
C1_3 O1_3 Dy1 133.4(3) . . ?
C1_3 O2_3 Dy1 137.8(3) . 2_666 ?
O2_3 C1_3 O1_3 125.4(5) . . ?
O2_3 C1_3 C2_3 119.0(4) . . ?
O1_3 C1_3 C2_3 115.5(5) . . ?
C4_3 C2_3 C3_3 117.2(5) 2_566 . ?
C4_3 C2_3 C1_3 118.3(5) 2_566 . ?
C3_3 C2_3 C1_3 124.5(5) . . ?
C4_3 C3_3 C2_3 120.1(5) . . ?
C4_3 C3_3 O1_6 117.5(5) . . ?
C2_3 C3_3 O1_6 122.3(5) . . ?
C3_3 C4_3 C2_3 122.7(5) . 2_566 ?
C3_3 C4_3 H4_3 118.7 . . ?
C2_3 C4_3 H4_3 118.7 2_566 . ?
C1_4 O1_4 Dy1 140.4(4) . . ?
C1_4 O1_4 Dy1 95.8(3) . 2_666 ?
Dy1 O1_4 Dy1 105.51(13) . 2_666 ?
C1_4 O2_4 Dy1 91.8(3) . 2_666 ?
O2_4 C1_4 O1_4 120.9(5) . . ?
O2_4 C1_4 C2_4 121.4(5) . . ?
O1_4 C1_4 C2_4 117.7(5) . . ?
O2_4 C1_4 Dy1 63.0(3) . 2_666 ?
O1_4 C1_4 Dy1 57.9(2) . 2_666 ?
C2_4 C1_4 Dy1 175.6(4) . 2_666 ?
C4_5 C2_4 C3_4 119.5(5) . . ?
C4_5 C2_4 C1_4 118.7(5) . . ?
C3_4 C2_4 C1_4 121.7(5) . . ?
O1_9 C3_4 C2_4 113.3(9) . . ?
O1_9 C3_4 C4_4 126.6(10) . . ?
C2_4 C3_4 C4_4 119.9(5) . . ?
C2_4 C3_4 O1_10 119.2(12) . . ?
C4_4 C3_4 O1_10 118.3(12) . . ?
C3_4 C4_4 C2_5 121.0(6) . . ?
C3_4 C4_4 H4_4 119.5 . . ?
C2_5 C4_4 H4_4 119.5 . . ?
C1_5 O1_5 Dy1 93.6(3) . 2_676 ?
C1_5 O2_5 Dy1 91.7(3) . 2_676 ?
O2_5 C1_5 O1_5 120.6(4) . . ?
O2_5 C1_5 C2_5 121.5(5) . . ?
O1_5 C1_5 C2_5 117.9(5) . . ?
O2_5 C1_5 Dy1 61.4(3) . 2_676 ?
O1_5 C1_5 Dy1 59.3(2) . 2_676 ?
C2_5 C1_5 Dy1 176.9(4) . 2_676 ?
C3_5 C2_5 C4_4 118.4(5) . . ?
C3_5 C2_5 C1_5 124.4(5) . . ?
C4_4 C2_5 C1_5 117.2(5) . . ?
O1_7 C3_5 C4_5 122(2) . . ?
O1_7 C3_5 C2_5 117.7(18) . . ?
C4_5 C3_5 C2_5 120.2(5) . . ?
C4_5 C3_5 O1_8 118.7(18) . . ?
C2_5 C3_5 O1_8 120.9(18) . . ?
C2_4 C4_5 C3_5 120.9(6) . . ?
C2_4 C4_5 H4_5 119.6 . . ?
C3_5 C4_5 H4_5 119.6 . . ?
C3_3 O1_6 C2_6 111.6(5) . . ?
C3_6 C2_6 O1_6 110.0(6) . . ?
C3_6 C2_6 H2A_6 109.7 . . ?
O1_6 C2_6 H2A_6 109.7 . . ?
C3_6 C2_6 H2B_6 109.7 . . ?
O1_6 C2_6 H2B_6 109.7 . . ?
H2A_6 C2_6 H2B_6 108.2 . . ?
C4_6 C3_6 C2_6 175.0(11) . . ?
C3_6 C4_6 H4_6 180.0 . . ?
C3_5 O1_7 C2_7 112(4) . . ?
O1_7 C2_7 C3_7 109(2) . . ?
O1_7 C2_7 H2A_7 109.8 . . ?
C3_7 C2_7 H2A_7 109.8 . . ?
O1_7 C2_7 H2B_7 109.8 . . ?
C3_7 C2_7 H2B_7 109.8 . . ?
H2A_7 C2_7 H2B_7 108.3 . . ?
C4_7 C3_7 C2_7 169(2) . . ?
C3_7 C4_7 H4_7 180.0 . . ?
C3_5 O1_8 C2_8 124(4) . . ?
O1_8 C2_8 C3_8 109.6(19) . . ?
O1_8 C2_8 H2A_8 109.7 . . ?
C3_8 C2_8 H2A_8 109.7 . . ?
O1_8 C2_8 H2B_8 109.7 . . ?
C3_8 C2_8 H2B_8 109.7 . . ?
H2A_8 C2_8 H2B_8 108.2 . . ?
C4_8 C3_8 C2_8 171(3) . . ?
C3_8 C4_8 H4_8 180.0 . . ?
C3_4 O1_9 C2_9 117(2) . . ?
O1_9 C2_9 C3_9 109.6(13) . . ?
O1_9 C2_9 H2A_9 109.8 . . ?
C3_9 C2_9 H2A_9 109.8 . . ?
O1_9 C2_9 H2B_9 109.8 . . ?
C3_9 C2_9 H2B_9 109.8 . . ?
H2A_9 C2_9 H2B_9 108.2 . . ?
C4_9 C3_9 C2_9 176(2) . . ?
C3_9 C4_9 H4_9 180.0 . . ?
C3_4 O1_10 C2_10 107.9(19) . . ?
O1_10 C2_10 C3_10 106.9(16) . . ?
O1_10 C2_10 H2A_10 110.3 . . ?
C3_10 C2_10 H2A_10 110.3 . . ?
O1_10 C2_10 H2B_10 110.3 . . ?
C3_10 C2_10 H2B_10 110.3 . . ?
H2A_10 C2_10 H2B_10 108.6 . . ?
C4_10 C3_10 C2_10 173(3) . . ?
C3_10 C4_10 H4_10 180.0 . . ?

loop_
_geom_bond_atom_site_label_1
_geom_bond_atom_site_label_2
_geom_bond_distance
_geom_bond_site_symmetry_2
_geom_bond_publ_flag
Dy1 O1_3 2.336(4) . ?
Dy1 O1_4 2.362(4) . ?
Dy1 O2_3 2.381(4) 2_666 ?
Dy1 O1_5 2.384(3) 2_676 ?
Dy1 O2_5 2.431(4) 2_676 ?
Dy1 O1_4 2.453(3) 2_666 ?
Dy1 N1_2 2.502(5) . ?
Dy1 N10_2 2.535(5) . ?
Dy1 O2_4 2.568(4) 2_666 ?
Dy1 C1_5 2.767(5) 2_676 ?
Dy1 C1_4 2.881(5) 2_666 ?
Dy1 Dy1 3.8335(6) 2_666 ?
C1_1 O1_1 1.304(16) . ?
C1_1 N1_1 1.399(17) . ?
C1_1 H1_1 0.9300 . ?
N1_1 C2_1 1.409(18) . ?
N1_1 C3_1 1.449(18) . ?
C2_1 H2A_1 0.9600 . ?
C2_1 H2B_1 0.9600 . ?
C2_1 H2C_1 0.9600 . ?
C3_1 H3A_1 0.9600 . ?
C3_1 H3B_1 0.9600 . ?
C3_1 H3C_1 0.9600 . ?
N1_2 C2_2 1.325(8) . ?
N1_2 C14_2 1.347(8) . ?
C2_2 C3_2 1.398(10) . ?
C2_2 H2_2 0.9300 . ?
C3_2 C4_2 1.343(11) . ?
C3_2 H3_2 0.9300 . ?
C4_2 C13_2 1.382(11) . ?
C4_2 H4_2 0.9300 . ?
C5_2 C6_2 1.340(12) . ?
C5_2 C13_2 1.419(11) . ?
C5_2 H5_2 0.9300 . ?
C6_2 C12_2 1.414(10) . ?
C6_2 H6_2 0.9300 . ?
C7_2 C8_2 1.352(11) . ?
C7_2 C12_2 1.394(11) . ?
C7_2 H7_2 0.9300 . ?
C8_2 C9_2 1.404(10) . ?
C8_2 H8_2 0.9300 . ?
C9_2 N10_2 1.316(8) . ?
C9_2 H9_2 0.9300 . ?
N10_2 C11_2 1.366(8) . ?
C11_2 C12_2 1.413(10) . ?
C11_2 C14_2 1.434(9) . ?
C13_2 C14_2 1.417(9) . ?
O1_3 C1_3 1.267(6) . ?
O2_3 C1_3 1.249(6) . ?
C1_3 C2_3 1.510(7) . ?
C2_3 C4_3 1.383(8) 2_566 ?
C2_3 C3_3 1.393(7) . ?
C3_3 C4_3 1.378(7) . ?
C3_3 O1_6 1.396(7) . ?
C4_3 H4_3 0.9300 . ?
O1_4 C1_4 1.285(6) . ?
O2_4 C1_4 1.226(6) . ?
C1_4 C2_4 1.504(6) . ?
C2_4 C4_5 1.372(8) . ?
C2_4 C3_4 1.378(7) . ?
C3_4 O1_9 1.37(2) . ?
C3_4 C4_4 1.386(7) . ?
C3_4 O1_10 1.42(3) . ?
C4_4 C2_5 1.388(8) . ?
C4_4 H4_4 0.9300 . ?
O1_5 C1_5 1.265(6) . ?
O2_5 C1_5 1.255(6) . ?
C1_5 C2_5 1.509(6) . ?
C2_5 C3_5 1.387(7) . ?
C3_5 O1_7 1.38(5) . ?
C3_5 C4_5 1.386(7) . ?
C3_5 O1_8 1.41(5) . ?
C4_5 H4_5 0.9300 . ?
O1_6 C2_6 1.451(7) . ?
C2_6 C3_6 1.440(8) . ?
C2_6 H2A_6 0.9700 . ?
C2_6 H2B_6 0.9700 . ?
C3_6 C4_6 1.182(9) . ?
C4_6 H4_6 0.9300 . ?
O1_7 C2_7 1.434(12) . ?
C2_7 C3_7 1.452(11) . ?
C2_7 H2A_7 0.9700 . ?
C2_7 H2B_7 0.9700 . ?
C3_7 C4_7 1.198(11) . ?
C4_7 H4_7 0.9300 . ?
O1_8 C2_8 1.441(12) . ?
C2_8 C3_8 1.461(12) . ?
C2_8 H2A_8 0.9700 . ?
C2_8 H2B_8 0.9700 . ?
C3_8 C4_8 1.190(11) . ?
C4_8 H4_8 0.9300 . ?
O1_9 C2_9 1.430(11) . ?
C2_9 C3_9 1.438(11) . ?
C2_9 H2A_9 0.9700 . ?
C2_9 H2B_9 0.9700 . ?
C3_9 C4_9 1.200(11) . ?
C4_9 H4_9 0.9300 . ?
O1_10 C2_10 1.431(12) . ?
C2_10 C3_10 1.464(11) . ?
C2_10 H2A_10 0.9700 . ?
C2_10 H2B_10 0.9700 . ?
C3_10 C4_10 1.187(11) . ?
C4_10 H4_10 0.9300 . ?

loop_
_geom_torsion_atom_site_label_1
_geom_torsion_atom_site_label_2
_geom_torsion_atom_site_label_3
_geom_torsion_atom_site_label_4
_geom_torsion
_geom_torsion_site_symmetry_1
_geom_torsion_site_symmetry_2
_geom_torsion_site_symmetry_3
_geom_torsion_site_symmetry_4
_geom_torsion_publ_flag
O1_1 C1_1 N1_1 C2_1 -171(3) . . . . ?
O1_1 C1_1 N1_1 C3_1 -11(5) . . . . ?
C14_2 N1_2 C2_2 C3_2 -0.5(9) . . . . ?
Dy1 N1_2 C2_2 C3_2 -171.1(5) . . . . ?
N1_2 C2_2 C3_2 C4_2 0.1(11) . . . . ?
C2_2 C3_2 C4_2 C13_2 0.9(11) . . . . ?
C13_2 C5_2 C6_2 C12_2 0.3(11) . . . . ?
C12_2 C7_2 C8_2 C9_2 -1.2(12) . . . . ?
C7_2 C8_2 C9_2 N10_2 0.2(12) . . . . ?
C8_2 C9_2 N10_2 C11_2 0.7(10) . . . . ?
C8_2 C9_2 N10_2 Dy1 172.1(6) . . . . ?
C9_2 N10_2 C11_2 C12_2 -0.5(9) . . . . ?
Dy1 N10_2 C11_2 C12_2 -172.5(4) . . . . ?
C9_2 N10_2 C11_2 C14_2 177.8(6) . . . . ?
Dy1 N10_2 C11_2 C14_2 5.7(6) . . . . ?
C8_2 C7_2 C12_2 C11_2 1.3(11) . . . . ?
C8_2 C7_2 C12_2 C6_2 -176.8(7) . . . . ?
N10_2 C11_2 C12_2 C7_2 -0.4(9) . . . . ?
C14_2 C11_2 C12_2 C7_2 -178.7(6) . . . . ?
N10_2 C11_2 C12_2 C6_2 177.8(6) . . . . ?
C14_2 C11_2 C12_2 C6_2 -0.5(9) . . . . ?
C5_2 C6_2 C12_2 C7_2 177.9(7) . . . . ?
C5_2 C6_2 C12_2 C11_2 -0.2(10) . . . . ?
C3_2 C4_2 C13_2 C14_2 -1.3(10) . . . . ?
C3_2 C4_2 C13_2 C5_2 178.8(7) . . . . ?
C6_2 C5_2 C13_2 C4_2 -179.7(7) . . . . ?
C6_2 C5_2 C13_2 C14_2 0.4(10) . . . . ?
C2_2 N1_2 C14_2 C13_2 0.0(8) . . . . ?
Dy1 N1_2 C14_2 C13_2 170.8(4) . . . . ?
C2_2 N1_2 C14_2 C11_2 -178.1(5) . . . . ?
Dy1 N1_2 C14_2 C11_2 -7.4(6) . . . . ?
C4_2 C13_2 C14_2 N1_2 0.9(9) . . . . ?
C5_2 C13_2 C14_2 N1_2 -179.2(6) . . . . ?
C4_2 C13_2 C14_2 C11_2 179.1(6) . . . . ?
C5_2 C13_2 C14_2 C11_2 -1.1(9) . . . . ?
N10_2 C11_2 C14_2 N1_2 1.0(8) . . . . ?
C12_2 C11_2 C14_2 N1_2 179.3(5) . . . . ?
N10_2 C11_2 C14_2 C13_2 -177.2(5) . . . . ?
C12_2 C11_2 C14_2 C13_2 1.1(8) . . . . ?
Dy1 O2_3 C1_3 O1_3 -11.7(9) 2_666 . . . ?
Dy1 O2_3 C1_3 C2_3 164.1(4) 2_666 . . . ?
Dy1 O1_3 C1_3 O2_3 25.8(9) . . . . ?
Dy1 O1_3 C1_3 C2_3 -150.2(4) . . . . ?
O2_3 C1_3 C2_3 C4_3 -150.2(5) . . . 2_566 ?
O1_3 C1_3 C2_3 C4_3 26.0(7) . . . 2_566 ?
O2_3 C1_3 C2_3 C3_3 27.2(8) . . . . ?
O1_3 C1_3 C2_3 C3_3 -156.6(5) . . . . ?
C4_3 C2_3 C3_3 C4_3 0.3(9) 2_566 . . . ?
C1_3 C2_3 C3_3 C4_3 -177.1(5) . . . . ?
C4_3 C2_3 C3_3 O1_6 -176.9(5) 2_566 . . . ?
C1_3 C2_3 C3_3 O1_6 5.7(9) . . . . ?
C2_3 C3_3 C4_3 C2_3 -0.3(9) . . . 2_566 ?
O1_6 C3_3 C4_3 C2_3 177.0(5) . . . 2_566 ?
Dy1 O2_4 C1_4 O1_4 1.2(6) 2_666 . . . ?
Dy1 O2_4 C1_4 C2_4 -179.3(5) 2_666 . . . ?
Dy1 O1_4 C1_4 O2_4 -124.2(6) . . . . ?
Dy1 O1_4 C1_4 O2_4 -1.2(6) 2_666 . . . ?
Dy1 O1_4 C1_4 C2_4 56.2(8) . . . . ?
Dy1 O1_4 C1_4 C2_4 179.2(5) 2_666 . . . ?
Dy1 O1_4 C1_4 Dy1 -123.0(5) . . . 2_666 ?
O2_4 C1_4 C2_4 C4_5 68.3(8) . . . . ?
O1_4 C1_4 C2_4 C4_5 -112.2(7) . . . . ?
O2_4 C1_4 C2_4 C3_4 -109.5(7) . . . . ?
O1_4 C1_4 C2_4 C3_4 70.1(8) . . . . ?
C4_5 C2_4 C3_4 O1_9 178.4(10) . . . . ?
C1_4 C2_4 C3_4 O1_9 -3.9(12) . . . . ?
C4_5 C2_4 C3_4 C4_4 2.8(10) . . . . ?
C1_4 C2_4 C3_4 C4_4 -179.4(6) . . . . ?
C4_5 C2_4 C3_4 O1_10 -158.7(10) . . . . ?
C1_4 C2_4 C3_4 O1_10 19.0(12) . . . . ?
O1_9 C3_4 C4_4 C2_5 -175.3(11) . . . . ?
C2_4 C3_4 C4_4 C2_5 -0.4(10) . . . . ?
O1_10 C3_4 C4_4 C2_5 161.3(10) . . . . ?
Dy1 O2_5 C1_5 O1_5 -2.7(6) 2_676 . . . ?
Dy1 O2_5 C1_5 C2_5 178.6(5) 2_676 . . . ?
Dy1 O1_5 C1_5 O2_5 2.8(6) 2_676 . . . ?
Dy1 O1_5 C1_5 C2_5 -178.5(4) 2_676 . . . ?
C3_4 C4_4 C2_5 C3_5 -1.5(9) . . . . ?
C3_4 C4_4 C2_5 C1_5 178.3(6) . . . . ?
O2_5 C1_5 C2_5 C3_5 10.8(9) . . . . ?
O1_5 C1_5 C2_5 C3_5 -167.9(6) . . . . ?
O2_5 C1_5 C2_5 C4_4 -169.0(5) . . . . ?
O1_5 C1_5 C2_5 C4_4 12.3(8) . . . . ?
C4_4 C2_5 C3_5 O1_7 173(3) . . . . ?
C1_5 C2_5 C3_5 O1_7 -7(3) . . . . ?
C4_4 C2_5 C3_5 C4_5 1.1(10) . . . . ?
C1_5 C2_5 C3_5 C4_5 -178.8(6) . . . . ?
C4_4 C2_5 C3_5 O1_8 -174(2) . . . . ?
C1_5 C2_5 C3_5 O1_8 6(2) . . . . ?
C3_4 C2_4 C4_5 C3_5 -3.3(10) . . . . ?
C1_4 C2_4 C4_5 C3_5 178.9(6) . . . . ?
O1_7 C3_5 C4_5 C2_4 -170(3) . . . . ?
C2_5 C3_5 C4_5 C2_4 1.4(10) . . . . ?
O1_8 C3_5 C4_5 C2_4 177(2) . . . . ?
C4_3 C3_3 O1_6 C2_6 87.6(6) . . . . ?
C2_3 C3_3 O1_6 C2_6 -95.1(6) . . . . ?
C3_3 O1_6 C2_6 C3_6 -171.9(7) . . . . ?
C4_5 C3_5 O1_7 C2_7 -20(5) . . . . ?
C2_5 C3_5 O1_7 C2_7 169(3) . . . . ?
C3_5 O1_7 C2_7 C3_7 -177(3) . . . . ?
O1_7 C2_7 C3_7 C4_7 165(14) . . . . ?
C4_5 C3_5 O1_8 C2_8 -14(5) . . . . ?
C2_5 C3_5 O1_8 C2_8 162(3) . . . . ?
C3_5 O1_8 C2_8 C3_8 -67(5) . . . . ?
C2_4 C3_4 O1_9 C2_9 -162.4(12) . . . . ?
C4_4 C3_4 O1_9 C2_9 13(2) . . . . ?
C3_4 O1_9 C2_9 C3_9 -85.4(18) . . . . ?
C2_4 C3_4 O1_10 C2_10 -109.1(19) . . . . ?
C4_4 C3_4 O1_10 C2_10 89(2) . . . . ?
C3_4 O1_10 C2_10 C3_10 -164.0(17) . . . . ?
